data_1513460
loop_
_publ_author_name
'Rao, V. U. Bhaskara'
'Jadhav, Amol P.'
'Garad, Dnyaneshwar'
'Singh, Ravi P.'

_publ_section_title
;
 Asymmetric Vinylogous Mannich Reaction of Silyloxy Furans with
 N-tert-Butanesulfinyl Ketimines.
;
_journal_issue 3
_journal_name_full 'Organic letters'
_journal_page_first 648
_journal_page_last 651
_journal_paper_doi 10.1021/ol4037117
_journal_volume 16
_journal_year 2014
_chemical_absolute_configuration ad
_chemical_formula_moiety 'C37 H36 N2 O4 S'
_chemical_formula_sum 'C37 H36 N2 O4 S'
_chemical_formula_weight 604.75
_space_group_IT_number 19
_symmetry_cell_setting orthorhombic
_symmetry_space_group_name_Hall 'P 2ac 2ab'
_symmetry_space_group_name_H-M 'P 21 21 21'
_atom_sites_solution_hydrogens geom
_atom_sites_solution_primary direct
_atom_sites_solution_secondary difmap
_audit_creation_method SHELXL-97
_cell_angle_alpha 90.00
_cell_angle_beta 90.00
_cell_angle_gamma 90.00
_cell_formula_units_Z 4
_cell_length_a 9.2689(3)
_cell_length_b 11.8049(3)
_cell_length_c 29.3310(8)
_cell_measurement_reflns_used 9923
_cell_measurement_temperature 298(2)
_cell_measurement_theta_max 27.41
_cell_measurement_theta_min 2.60
_cell_volume 3209.35(16)
_computing_cell_refinement 'APEX2 (Bruker, 2006)'
_computing_data_collection 'APEX2 (Bruker, 2006)'
_computing_data_reduction 'APEX2 (Bruker, 2006)'
_computing_molecular_graphics 'SHELXTL (Bruker, 2003)'
_computing_publication_material 'SHELXTL (Bruker, 2003)'
_computing_structure_refinement 'SHELXL-97 (Sheldrick, 2008)'
_computing_structure_solution 'SHELXS-97 (Sheldrick, 2008)'
_diffrn_ambient_temperature 298(2)
_diffrn_measured_fraction_theta_full 1.000
_diffrn_measured_fraction_theta_max 1.000
_diffrn_measurement_device 'BRUKER SMART APEX2'
_diffrn_measurement_device_type 'CCD Area Detector'
_diffrn_measurement_method '\f and \w scans'
_diffrn_radiation_monochromator graphite
_diffrn_radiation_source 'fine-focus sealed tube'
_diffrn_radiation_type MoK\a
_diffrn_radiation_wavelength 0.71073
_diffrn_reflns_av_R_equivalents 0.0528
_diffrn_reflns_av_sigmaI/netI 0.0465
_diffrn_reflns_limit_h_max 12
_diffrn_reflns_limit_h_min -12
_diffrn_reflns_limit_k_max 14
_diffrn_reflns_limit_k_min -15
_diffrn_reflns_limit_l_max 39
_diffrn_reflns_limit_l_min -37
_diffrn_reflns_number 28765
_diffrn_reflns_theta_full 28.30
_diffrn_reflns_theta_max 28.30
_diffrn_reflns_theta_min 1.86
_exptl_absorpt_coefficient_mu 0.143
_exptl_absorpt_correction_T_max 0.993
_exptl_absorpt_correction_T_min 0.988
_exptl_absorpt_correction_type multi-scan
_exptl_absorpt_process_details 'SADABS (Bruker, 2006)'
_exptl_crystal_colour colourless
_exptl_crystal_density_diffrn 1.252
_exptl_crystal_density_method 'not measured'
_exptl_crystal_description prism
_exptl_crystal_F_000 1280
_exptl_crystal_size_max 0.23
_exptl_crystal_size_mid 0.07
_exptl_crystal_size_min 0.05
_refine_diff_density_max 0.351
_refine_diff_density_min -0.313
_refine_diff_density_rms 0.036
_refine_ls_abs_structure_details 'Flack H D (1983), Acta Cryst. A39, 876-881'
_refine_ls_abs_structure_Flack 0.03(6)
_refine_ls_extinction_method none
_refine_ls_goodness_of_fit_ref 1.020
_refine_ls_hydrogen_treatment mixed
_refine_ls_matrix_type full
_refine_ls_number_parameters 406
_refine_ls_number_reflns 7960
_refine_ls_number_restraints 0
_refine_ls_restrained_S_all 1.020
_refine_ls_R_factor_all 0.0551
_refine_ls_R_factor_gt 0.0426
_refine_ls_shift/su_max 0.000
_refine_ls_shift/su_mean 0.000
_refine_ls_structure_factor_coef Fsqd
_refine_ls_weighting_details 'calc w=1/[\s^2^(Fo^2^)+(0.0508P)^2^+0.4644P] where P=(Fo^2^+2Fc^2^)/3'
_refine_ls_weighting_scheme calc
_refine_ls_wR_factor_gt 0.1040
_refine_ls_wR_factor_ref 0.1109
_reflns_number_gt 6653
_reflns_number_total 7967
_reflns_threshold_expression >2sigma(I)
_cod_data_source_file ol4037117_si_003.cif
_cod_data_source_block rps1
_cod_depositor_comments
;
The following automatic conversions were performed:

'_symmetry_cell_setting' value 'Orthorhombic' changed to
'orthorhombic' according to
/usr/data/users/saulius/automatic-downloads/current/ACS/lib/dictionaries/cif_core.dic
dictionary named 'cif_core.dic' version 2.4.2 from 2011-04-26.

Automatic conversion script
Id: cif_fix_values 2281 2013-09-26 08:29:07Z andrius 
;
_cod_database_code 1513460

loop_
_symmetry_equiv_pos_as_xyz
'x, y, z'
'-x+1/2, -y, z+1/2'
'-x, y+1/2, -z+1/2'
'x+1/2, -y+1/2, -z'

loop_
_atom_site_label
_atom_site_type_symbol
_atom_site_fract_x
_atom_site_fract_y
_atom_site_fract_z
_atom_site_U_iso_or_equiv
_atom_site_adp_type
_atom_site_occupancy
_atom_site_symmetry_multiplicity
_atom_site_calc_flag
_atom_site_refinement_flags
S1 S 0.88029(5) 0.53449(5) 0.027362(15) 0.04190(12) Uani 1 1 d .
O1 O 0.62365(15) 0.65271(12) 0.13245(5) 0.0473(3) Uani 1 1 d .
O2 O 0.9528(2) 0.63497(17) 0.04606(6) 0.0716(5) Uani 1 1 d .
O3 O 0.59403(17) 0.30765(13) 0.08012(6) 0.0595(4) Uani 1 1 d .
O4 O 0.4826(2) 0.2396(2) 0.01816(9) 0.1165(10) Uani 1 1 d .
N1 N 0.84814(15) 0.58636(12) 0.15526(5) 0.0312(3) Uani 1 1 d .
N2 N 0.71941(16) 0.51495(14) 0.05253(5) 0.0404(4) Uani 1 1 d .
H2N H 0.6399 0.5261 0.0381 0.048 Uiso 1 1 calc R
C1 C 0.72057(19) 0.58419(15) 0.13109(6) 0.0341(4) Uani 1 1 d .
C2 C 0.92207(18) 0.48127(15) 0.14903(6) 0.0326(3) Uani 1 1 d .
C3 C 0.85539(19) 0.41798(15) 0.11496(5) 0.0345(4) Uani 1 1 d .
C4 C 0.9114(2) 0.31487(17) 0.10136(7) 0.0453(5) Uani 1 1 d .
H4 H 0.8676 0.2733 0.0782 0.054 Uiso 1 1 calc R
C5 C 1.0343(3) 0.27466(19) 0.12289(7) 0.0510(5) Uani 1 1 d .
H5 H 1.0751 0.2065 0.1136 0.061 Uiso 1 1 calc R
C6 C 1.0960(2) 0.33496(17) 0.15788(7) 0.0464(5) Uani 1 1 d .
H6 H 1.1758 0.3050 0.1728 0.056 Uiso 1 1 calc R
C7 C 1.0422(2) 0.43972(16) 0.17153(6) 0.0395(4) Uani 1 1 d .
H7 H 1.0856 0.4804 0.1950 0.047 Uiso 1 1 calc R
C8 C 0.72072(18) 0.47803(15) 0.10027(6) 0.0328(3) Uani 1 1 d .
C9 C 0.5806(2) 0.40666(17) 0.10856(7) 0.0445(5) Uani 1 1 d .
C10 C 0.4468(2) 0.4623(2) 0.09126(8) 0.0506(5) Uani 1 1 d .
H10 H 0.413(3) 0.523(2) 0.1038(9) 0.063(7) Uiso 1 1 d .
C11 C 0.3941(2) 0.4080(2) 0.05600(8) 0.0583(6) Uani 1 1 d .
C12 C 0.4889(3) 0.3102(2) 0.04738(10) 0.0679(7) Uani 1 1 d .
C13 C 0.5683(3) 0.3686(3) 0.15791(9) 0.0768(8) Uani 1 1 d .
H13A H 0.4861 0.3199 0.1612 0.115 Uiso 1 1 calc R
H13B H 0.5570 0.4337 0.1772 0.115 Uiso 1 1 calc R
H13C H 0.6541 0.3283 0.1665 0.115 Uiso 1 1 calc R
C14 C 0.2646(3) 0.4298(3) 0.02696(12) 0.0922(10) Uani 1 1 d .
H36A H 0.2206 0.5000 0.0360 0.138 Uiso 1 1 calc R
H14B H 0.1967 0.3692 0.0307 0.138 Uiso 1 1 calc R
H14C H 0.2933 0.4344 -0.0044 0.138 Uiso 1 1 calc R
C15 C 0.8096(3) 0.5751(2) -0.02915(7) 0.0565(6) Uani 1 1 d .
C16 C 0.9473(3) 0.5924(3) -0.05710(8) 0.0784(8) Uani 1 1 d .
H16A H 0.9226 0.6029 -0.0886 0.118 Uiso 1 1 calc R
H16B H 1.0082 0.5270 -0.0541 0.118 Uiso 1 1 calc R
H16C H 0.9976 0.6581 -0.0462 0.118 Uiso 1 1 calc R
C17 C 0.7246(5) 0.6845(3) -0.02526(11) 0.1139(14) Uani 1 1 d .
H17A H 0.6979 0.7101 -0.0552 0.171 Uiso 1 1 calc R
H17B H 0.7829 0.7411 -0.0107 0.171 Uiso 1 1 calc R
H17C H 0.6391 0.6715 -0.0075 0.171 Uiso 1 1 calc R
C18 C 0.7202(4) 0.4767(4) -0.04757(9) 0.1018(12) Uani 1 1 d .
H18A H 0.6348 0.4680 -0.0294 0.153 Uiso 1 1 calc R
H18B H 0.7761 0.4084 -0.0463 0.153 Uiso 1 1 calc R
H18C H 0.6936 0.4919 -0.0786 0.153 Uiso 1 1 calc R
C19 C 0.88505(19) 0.67625(14) 0.18948(5) 0.0316(3) Uani 1 1 d .
C20 C 1.04970(19) 0.69708(15) 0.19009(6) 0.0332(4) Uani 1 1 d .
C21 C 1.1146(2) 0.74546(16) 0.22796(7) 0.0430(4) Uani 1 1 d .
H21 H 1.0613 0.7569 0.2544 0.052 Uiso 1 1 calc R
C22 C 1.2591(2) 0.7770(2) 0.22661(9) 0.0574(6) Uani 1 1 d .
H22 H 1.3020 0.8083 0.2524 0.069 Uiso 1 1 calc R
C23 C 1.3391(2) 0.7624(2) 0.18766(9) 0.0570(6) Uani 1 1 d .
H23 H 1.4358 0.7833 0.1870 0.068 Uiso 1 1 calc R
C24 C 1.2755(2) 0.71696(17) 0.15007(8) 0.0485(5) Uani 1 1 d .
H24 H 1.3295 0.7071 0.1236 0.058 Uiso 1 1 calc R
C25 C 1.1317(2) 0.68508(17) 0.15045(7) 0.0412(4) Uani 1 1 d .
H25 H 1.0896 0.6556 0.1242 0.049 Uiso 1 1 calc R
C26 C 0.8289(2) 0.79311(16) 0.17381(7) 0.0384(4) Uani 1 1 d .
C27 C 0.7860(2) 0.87320(18) 0.20551(8) 0.0525(6) Uani 1 1 d .
H27 H 0.7800 0.8532 0.2361 0.063 Uiso 1 1 calc R
C28 C 0.7517(3) 0.9830(2) 0.19228(13) 0.0747(8) Uani 1 1 d .
H28 H 0.7240 1.0360 0.2140 0.090 Uiso 1 1 calc R
C29 C 0.7586(3) 1.0132(2) 0.14752(15) 0.0849(10) Uani 1 1 d .
H29 H 0.7325 1.0859 0.1386 0.102 Uiso 1 1 calc R
C30 C 0.8041(3) 0.9363(2) 0.11587(11) 0.0747(8) Uani 1 1 d .
H30 H 0.8114 0.9578 0.0855 0.090 Uiso 1 1 calc R
C31 C 0.8395(2) 0.82642(19) 0.12851(8) 0.0509(5) Uani 1 1 d .
H31 H 0.8705 0.7750 0.1066 0.061 Uiso 1 1 calc R
C32 C 0.8198(2) 0.63502(16) 0.23477(6) 0.0358(4) Uani 1 1 d .
C33 C 0.8986(2) 0.57777(17) 0.26767(6) 0.0431(4) Uani 1 1 d .
H33 H 0.9967 0.5656 0.2631 0.052 Uiso 1 1 calc R
C34 C 0.8337(3) 0.5383(2) 0.30724(7) 0.0568(6) Uani 1 1 d .
H34 H 0.8879 0.4993 0.3288 0.068 Uiso 1 1 calc R
C35 C 0.6894(3) 0.5569(2) 0.31444(8) 0.0640(7) Uani 1 1 d .
H35 H 0.6463 0.5329 0.3414 0.077 Uiso 1 1 calc R
C36 C 0.6098(3) 0.6104(2) 0.28203(8) 0.0656(7) Uani 1 1 d .
H36 H 0.5116 0.6215 0.2867 0.079 Uiso 1 1 calc R
C37 C 0.6737(2) 0.6488(2) 0.24198(7) 0.0528(5) Uani 1 1 d .
H37 H 0.6175 0.6840 0.2199 0.063 Uiso 1 1 calc R

loop_
_atom_site_aniso_label
_atom_site_aniso_U_11
_atom_site_aniso_U_22
_atom_site_aniso_U_33
_atom_site_aniso_U_23
_atom_site_aniso_U_13
_atom_site_aniso_U_12
S1 0.0384(2) 0.0560(3) 0.0313(2) -0.0008(2) -0.00065(19) 0.0025(2)
O1 0.0346(7) 0.0480(8) 0.0592(8) -0.0159(6) -0.0110(6) 0.0094(6)
O2 0.0763(11) 0.0869(13) 0.0516(9) -0.0096(9) 0.0055(8) -0.0323(10)
O3 0.0518(9) 0.0410(8) 0.0857(11) -0.0160(8) -0.0084(8) -0.0049(7)
O4 0.0811(14) 0.1240(19) 0.144(2) -0.0926(18) -0.0170(14) -0.0060(14)
N1 0.0329(7) 0.0319(7) 0.0289(6) -0.0045(6) -0.0046(5) 0.0040(6)
N2 0.0353(7) 0.0554(10) 0.0304(7) 0.0011(7) -0.0053(6) 0.0021(7)
C1 0.0310(8) 0.0358(9) 0.0355(8) -0.0043(7) -0.0018(7) 0.0015(7)
C2 0.0367(8) 0.0313(8) 0.0297(7) 0.0011(7) 0.0003(6) 0.0039(7)
C3 0.0400(10) 0.0334(9) 0.0302(8) -0.0011(7) -0.0023(7) 0.0020(7)
C4 0.0558(12) 0.0365(10) 0.0436(10) -0.0077(8) -0.0051(9) 0.0066(9)
C5 0.0613(13) 0.0387(11) 0.0530(12) -0.0053(9) -0.0006(10) 0.0175(10)
C6 0.0498(11) 0.0438(11) 0.0456(10) 0.0038(9) -0.0062(9) 0.0143(9)
C7 0.0426(10) 0.0396(10) 0.0362(9) 0.0001(8) -0.0062(8) 0.0064(8)
C8 0.0345(8) 0.0334(9) 0.0305(8) -0.0039(7) -0.0033(7) 0.0003(7)
C9 0.0451(11) 0.0438(11) 0.0446(10) -0.0056(9) 0.0008(8) -0.0095(9)
C10 0.0369(10) 0.0503(13) 0.0647(13) -0.0117(11) 0.0039(9) -0.0060(10)
C11 0.0381(11) 0.0721(15) 0.0648(13) -0.0131(12) -0.0020(10) -0.0105(11)
C12 0.0484(13) 0.0700(16) 0.0852(18) -0.0348(15) -0.0066(12) -0.0141(12)
C13 0.0756(18) 0.095(2) 0.0594(15) 0.0186(14) 0.0075(13) -0.0274(16)
C14 0.0585(15) 0.116(3) 0.102(2) -0.012(2) -0.0295(16) -0.0076(17)
C15 0.0616(13) 0.0763(16) 0.0316(9) 0.0083(11) -0.0024(9) 0.0151(12)
C16 0.0845(19) 0.107(2) 0.0438(12) 0.0150(14) 0.0147(12) 0.0109(17)
C17 0.141(3) 0.128(3) 0.0732(19) 0.047(2) 0.025(2) 0.076(3)
C18 0.099(2) 0.162(3) 0.0444(14) -0.0172(18) -0.0193(15) -0.023(3)
C19 0.0320(8) 0.0338(9) 0.0290(7) -0.0053(6) -0.0049(7) 0.0036(7)
C20 0.0325(8) 0.0310(9) 0.0360(9) 0.0003(7) -0.0039(7) 0.0031(7)
C21 0.0422(10) 0.0440(11) 0.0429(10) -0.0034(8) -0.0103(9) -0.0006(9)
C22 0.0503(12) 0.0567(13) 0.0652(14) -0.0006(11) -0.0243(11) -0.0084(11)
C23 0.0329(10) 0.0542(13) 0.0838(17) 0.0136(12) -0.0084(11) 0.0009(9)
C24 0.0411(10) 0.0429(11) 0.0616(13) 0.0082(10) 0.0087(10) 0.0071(9)
C25 0.0405(10) 0.0415(10) 0.0415(9) 0.0011(8) 0.0013(8) 0.0049(8)
C26 0.0319(8) 0.0341(9) 0.0491(10) -0.0048(8) -0.0102(8) 0.0024(7)
C27 0.0425(11) 0.0453(12) 0.0698(14) -0.0185(10) -0.0131(10) 0.0116(9)
C28 0.0546(14) 0.0469(14) 0.123(2) -0.0258(16) -0.0256(15) 0.0149(11)
C29 0.0716(17) 0.0385(13) 0.145(3) 0.0109(17) -0.0345(19) 0.0098(13)
C30 0.0715(17) 0.0574(16) 0.095(2) 0.0297(15) -0.0195(15) 0.0009(13)
C31 0.0510(12) 0.0449(12) 0.0567(12) 0.0092(10) -0.0095(10) 0.0015(9)
C32 0.0385(9) 0.0372(9) 0.0317(8) -0.0073(7) -0.0009(7) -0.0017(7)
C33 0.0496(11) 0.0418(10) 0.0378(9) -0.0016(8) -0.0002(8) 0.0019(9)
C34 0.0822(16) 0.0457(12) 0.0425(10) 0.0050(10) 0.0037(11) -0.0029(11)
C35 0.0810(17) 0.0616(15) 0.0493(12) -0.0035(11) 0.0212(12) -0.0185(13)
C36 0.0521(13) 0.0855(18) 0.0593(14) -0.0072(13) 0.0175(12) -0.0091(13)
C37 0.0401(10) 0.0737(15) 0.0447(11) -0.0036(11) 0.0026(9) 0.0004(10)

loop_
_atom_type_symbol
_atom_type_description
_atom_type_scat_dispersion_real
_atom_type_scat_dispersion_imag
_atom_type_scat_source
C C 0.0033 0.0016 'International Tables Vol C Tables 4.2.6.8 and 6.1.1.4'
H H 0.0000 0.0000 'International Tables Vol C Tables 4.2.6.8 and 6.1.1.4'
N N 0.0061 0.0033 'International Tables Vol C Tables 4.2.6.8 and 6.1.1.4'
O O 0.0106 0.0060 'International Tables Vol C Tables 4.2.6.8 and 6.1.1.4'
S S 0.1246 0.1234 'International Tables Vol C Tables 4.2.6.8 and 6.1.1.4'

loop_
_geom_angle_atom_site_label_1
_geom_angle_atom_site_label_2
_geom_angle_atom_site_label_3
_geom_angle
O2 S1 N2 110.65(10)
O2 S1 C15 106.71(11)
N2 S1 C15 96.61(9)
C12 O3 C9 109.09(18)
C1 N1 C2 109.24(14)
C1 N1 C19 123.55(14)
C2 N1 C19 126.17(13)
C8 N2 S1 116.94(11)
C8 N2 H2N 121.5
S1 N2 H2N 121.5
O1 C1 N1 127.42(16)
O1 C1 C8 124.21(15)
N1 C1 C8 108.36(14)
C7 C2 C3 120.60(16)
C7 C2 N1 129.24(16)
C3 C2 N1 110.16(14)
C4 C3 C2 120.86(16)
C4 C3 C8 130.28(17)
C2 C3 C8 108.79(15)
C3 C4 C5 118.60(18)
C3 C4 H4 120.7
C5 C4 H4 120.7
C6 C5 C4 120.35(19)
C6 C5 H5 119.8
C4 C5 H5 119.8
C5 C6 C7 121.72(18)
C5 C6 H6 119.1
C7 C6 H6 119.1
C2 C7 C6 117.76(18)
C2 C7 H7 121.1
C6 C7 H7 121.1
N2 C8 C3 114.95(14)
N2 C8 C1 108.52(14)
C3 C8 C1 102.49(13)
N2 C8 C9 107.53(14)
C3 C8 C9 113.04(15)
C1 C8 C9 110.15(14)
O3 C9 C10 103.42(17)
O3 C9 C13 108.6(2)
C10 C9 C13 113.1(2)
O3 C9 C8 105.93(15)
C10 C9 C8 113.52(17)
C13 C9 C8 111.63(17)
C11 C10 C9 111.2(2)
C11 C10 H10 127.3(17)
C9 C10 H10 121.4(17)
C10 C11 C12 107.3(2)
C10 C11 C14 131.7(3)
C12 C11 C14 121.1(2)
O4 C12 O3 121.5(3)
O4 C12 C11 129.7(3)
O3 C12 C11 108.74(19)
C9 C13 H13A 109.5
C9 C13 H13B 109.5
H13A C13 H13B 109.5
C9 C13 H13C 109.5
H13A C13 H13C 109.5
H13B C13 H13C 109.5
C11 C14 H36A 109.5
C11 C14 H14B 109.5
H36A C14 H14B 109.5
C11 C14 H14C 109.5
H36A C14 H14C 109.5
H14B C14 H14C 109.5
C17 C15 C18 113.1(3)
C17 C15 C16 111.1(2)
C18 C15 C16 111.4(2)
C17 C15 S1 109.77(19)
C18 C15 S1 108.23(19)
C16 C15 S1 102.67(16)
C15 C16 H16A 109.5
C15 C16 H16B 109.5
H16A C16 H16B 109.5
C15 C16 H16C 109.5
H16A C16 H16C 109.5
H16B C16 H16C 109.5
C15 C17 H17A 109.5
C15 C17 H17B 109.5
H17A C17 H17B 109.5
C15 C17 H17C 109.5
H17A C17 H17C 109.5
H17B C17 H17C 109.5
C15 C18 H18A 109.5
C15 C18 H18B 109.5
H18A C18 H18B 109.5
C15 C18 H18C 109.5
H18A C18 H18C 109.5
H18B C18 H18C 109.5
N1 C19 C32 105.33(14)
N1 C19 C26 110.85(13)
C32 C19 C26 114.03(15)
N1 C19 C20 110.21(14)
C32 C19 C20 115.34(14)
C26 C19 C20 101.19(14)
C21 C20 C25 118.20(18)
C21 C20 C19 120.23(16)
C25 C20 C19 120.77(16)
C20 C21 C22 120.4(2)
C20 C21 H21 119.8
C22 C21 H21 119.8
C23 C22 C21 120.7(2)
C23 C22 H22 119.6
C21 C22 H22 119.6
C24 C23 C22 119.3(2)
C24 C23 H23 120.3
C22 C23 H23 120.3
C23 C24 C25 121.2(2)
C23 C24 H24 119.4
C25 C24 H24 119.4
C24 C25 C20 120.21(19)
C24 C25 H25 119.9
C20 C25 H25 119.9
C27 C26 C31 118.00(19)
C27 C26 C19 120.46(18)
C31 C26 C19 120.90(17)
C26 C27 C28 121.0(3)
C26 C27 H27 119.5
C28 C27 H27 119.5
C29 C28 C27 120.2(3)
C29 C28 H28 119.9
C27 C28 H28 119.9
C28 C29 C30 119.7(2)
C28 C29 H29 120.1
C30 C29 H29 120.1
C29 C30 C31 120.8(3)
C29 C30 H30 119.6
C31 C30 H30 119.6
C30 C31 C26 120.2(2)
C30 C31 H31 119.9
C26 C31 H31 119.9
C37 C32 C33 117.89(19)
C37 C32 C19 118.72(17)
C33 C32 C19 123.26(17)
C32 C33 C34 121.2(2)
C32 C33 H33 119.4
C34 C33 H33 119.4
C35 C34 C33 119.8(2)
C35 C34 H34 120.1
C33 C34 H34 120.1
C36 C35 C34 119.7(2)
C36 C35 H35 120.1
C34 C35 H35 120.1
C35 C36 C37 120.7(2)
C35 C36 H36 119.6
C37 C36 H36 119.6
C32 C37 C36 120.6(2)
C32 C37 H37 119.7
C36 C37 H37 119.7

loop_
_geom_bond_atom_site_label_1
_geom_bond_atom_site_label_2
_geom_bond_distance
S1 O2 1.4693(18)
S1 N2 1.6798(16)
S1 C15 1.846(2)
O1 C1 1.210(2)
O3 C12 1.368(3)
O3 C9 1.442(3)
O4 C12 1.197(3)
N1 C1 1.379(2)
N1 C2 1.429(2)
N1 C19 1.500(2)
N2 C8 1.467(2)
N2 H2N 0.8600
C1 C8 1.545(2)
C2 C7 1.384(2)
C2 C3 1.393(2)
C3 C4 1.382(3)
C3 C8 1.499(2)
C4 C5 1.386(3)
C4 H4 0.9300
C5 C6 1.374(3)
C5 H5 0.9300
C6 C7 1.392(3)
C6 H6 0.9300
C7 H7 0.9300
C8 C9 1.567(3)
C9 C10 1.492(3)
C9 C13 1.520(3)
C10 C11 1.311(3)
C10 H10 0.87(3)
C11 C12 1.473(4)
C11 C14 1.495(4)
C13 H13A 0.9600
C13 H13B 0.9600
C13 H13C 0.9600
C14 H36A 0.9600
C14 H14B 0.9600
C14 H14C 0.9600
C15 C17 1.517(4)
C15 C18 1.525(4)
C15 C16 1.531(4)
C16 H16A 0.9600
C16 H16B 0.9600
C16 H16C 0.9600
C17 H17A 0.9600
C17 H17B 0.9600
C17 H17C 0.9600
C18 H18A 0.9600
C18 H18B 0.9600
C18 H18C 0.9600
C19 C32 1.539(2)
C19 C26 1.544(2)
C19 C20 1.546(2)
C20 C21 1.387(3)
C20 C25 1.396(3)
C21 C22 1.390(3)
C21 H21 0.9300
C22 C23 1.373(4)
C22 H22 0.9300
C23 C24 1.361(3)
C23 H23 0.9300
C24 C25 1.385(3)
C24 H24 0.9300
C25 H25 0.9300
C26 C27 1.385(3)
C26 C31 1.389(3)
C27 C28 1.390(4)
C27 H27 0.9300
C28 C29 1.362(5)
C28 H28 0.9300
C29 C30 1.365(5)
C29 H29 0.9300
C30 C31 1.389(3)
C30 H30 0.9300
C31 H31 0.9300
C32 C37 1.381(3)
C32 C33 1.386(3)
C33 C34 1.388(3)
C33 H33 0.9300
C34 C35 1.371(4)
C34 H34 0.9300
C35 C36 1.359(4)
C35 H35 0.9300
C36 C37 1.391(3)
C36 H36 0.9300
C37 H37 0.9300

loop_
_geom_torsion_atom_site_label_1
_geom_torsion_atom_site_label_2
_geom_torsion_atom_site_label_3
_geom_torsion_atom_site_label_4
_geom_torsion
O2 S1 N2 C8 -70.39(16)
C15 S1 N2 C8 178.94(14)
C2 N1 C1 O1 171.07(18)
C19 N1 C1 O1 2.1(3)
C2 N1 C1 C8 -9.79(19)
C19 N1 C1 C8 -178.73(14)
C1 N1 C2 C7 -169.90(18)
C19 N1 C2 C7 -1.3(3)
C1 N1 C2 C3 9.92(19)
C19 N1 C2 C3 178.49(15)
C7 C2 C3 C4 -3.1(3)
N1 C2 C3 C4 177.10(16)
C7 C2 C3 C8 174.19(16)
N1 C2 C3 C8 -5.65(19)
C2 C3 C4 C5 1.1(3)
C8 C3 C4 C5 -175.51(19)
C3 C4 C5 C6 1.8(3)
C4 C5 C6 C7 -2.9(3)
C3 C2 C7 C6 2.0(3)
N1 C2 C7 C6 -178.16(18)
C5 C6 C7 C2 0.9(3)
S1 N2 C8 C3 -23.9(2)
S1 N2 C8 C1 90.18(15)
S1 N2 C8 C9 -150.70(13)
C4 C3 C8 N2 -65.8(3)
C2 C3 C8 N2 117.29(16)
C4 C3 C8 C1 176.69(19)
C2 C3 C8 C1 -0.21(18)
C4 C3 C8 C9 58.2(3)
C2 C3 C8 C9 -118.73(16)
O1 C1 C8 N2 63.3(2)
N1 C1 C8 N2 -115.84(16)
O1 C1 C8 C3 -174.68(18)
N1 C1 C8 C3 6.15(18)
O1 C1 C8 C9 -54.1(2)
N1 C1 C8 C9 126.70(16)
C12 O3 C9 C10 4.9(2)
C12 O3 C9 C13 125.3(2)
C12 O3 C9 C8 -114.71(19)
N2 C8 C9 O3 64.58(18)
C3 C8 C9 O3 -63.38(19)
C1 C8 C9 O3 -177.35(15)
N2 C8 C9 C10 -48.2(2)
C3 C8 C9 C10 -176.17(16)
C1 C8 C9 C10 69.9(2)
N2 C8 C9 C13 -177.44(19)
C3 C8 C9 C13 54.6(2)
C1 C8 C9 C13 -59.4(2)
O3 C9 C10 C11 -3.4(2)
C13 C9 C10 C11 -120.6(2)
C8 C9 C10 C11 110.9(2)
C9 C10 C11 C12 0.7(3)
C9 C10 C11 C14 -179.7(3)
C9 O3 C12 O4 176.1(3)
C9 O3 C12 C11 -4.8(3)
C10 C11 C12 O4 -178.5(3)
C14 C11 C12 O4 1.9(5)
C10 C11 C12 O3 2.6(3)
C14 C11 C12 O3 -177.1(2)
O2 S1 C15 C17 -50.4(3)
N2 S1 C15 C17 63.6(2)
O2 S1 C15 C18 -174.3(2)
N2 S1 C15 C18 -60.3(2)
O2 S1 C15 C16 67.9(2)
N2 S1 C15 C16 -178.20(19)
C1 N1 C19 C32 86.79(19)
C2 N1 C19 C32 -80.24(19)
C1 N1 C19 C26 -37.0(2)
C2 N1 C19 C26 155.97(16)
C1 N1 C19 C20 -148.19(16)
C2 N1 C19 C20 44.8(2)
N1 C19 C20 C21 -158.13(16)
C32 C19 C20 C21 -39.0(2)
C26 C19 C20 C21 84.52(19)
N1 C19 C20 C25 32.3(2)
C32 C19 C20 C25 151.40(17)
C26 C19 C20 C25 -85.03(19)
C25 C20 C21 C22 -2.3(3)
C19 C20 C21 C22 -172.15(18)
C20 C21 C22 C23 1.0(3)
C21 C22 C23 C24 0.3(4)
C22 C23 C24 C25 -0.1(3)
C23 C24 C25 C20 -1.3(3)
C21 C20 C25 C24 2.5(3)
C19 C20 C25 C24 172.23(17)
N1 C19 C26 C27 148.45(17)
C32 C19 C26 C27 29.8(2)
C20 C19 C26 C27 -94.7(2)
N1 C19 C26 C31 -40.9(2)
C32 C19 C26 C31 -159.53(18)
C20 C19 C26 C31 76.0(2)
C31 C26 C27 C28 1.3(3)
C19 C26 C27 C28 172.2(2)
C26 C27 C28 C29 0.7(4)
C27 C28 C29 C30 -2.2(4)
C28 C29 C30 C31 1.9(4)
C29 C30 C31 C26 0.1(4)
C27 C26 C31 C30 -1.7(3)
C19 C26 C31 C30 -172.5(2)
N1 C19 C32 C37 -78.7(2)
C26 C19 C32 C37 43.0(2)
C20 C19 C32 C37 159.50(18)
N1 C19 C32 C33 96.84(19)
C26 C19 C32 C33 -141.41(18)
C20 C19 C32 C33 -24.9(2)
C37 C32 C33 C34 -1.8(3)
C19 C32 C33 C34 -177.42(18)
C32 C33 C34 C35 -0.7(3)
C33 C34 C35 C36 2.3(4)
C34 C35 C36 C37 -1.4(4)
C33 C32 C37 C36 2.7(3)
C19 C32 C37 C36 178.6(2)
C35 C36 C37 C32 -1.2(4)
